data_1512223
loop_
_publ_author_name
'Trita, Andrada Stefania'
'Roisnel, Thierry'
'Mongin, Florence'
'Chevallier, Floris'

_publ_section_title
;
 Hydrogen Bond Templated 1:1 Macrocyclization through an Olefin
 Metathesis/Hydrogenation Sequence
;
_journal_issue 14
_journal_name_full 'Organic Letters'
_journal_page_first 3798
_journal_paper_doi 10.1021/ol401803t
_journal_volume 15
_journal_year 2013
_chemical_compound_source 'synthesis as described'
_chemical_formula_moiety 'C16 H10 N2 O2 S'
_chemical_formula_sum 'C16 H10 N2 O2 S'
_chemical_formula_weight 294.32
_chemical_name_systematic
;
 ?
;
_space_group_IT_number 15
_symmetry_cell_setting monoclinic
_symmetry_Int_Tables_number 15
_symmetry_space_group_name_Hall '-C 2yc'
_symmetry_space_group_name_H-M 'C 1 2/c 1'
_atom_sites_solution_hydrogens geom
_atom_sites_solution_primary direct
_atom_sites_solution_secondary difmap
_cell_angle_alpha 90
_cell_angle_beta 127.088(2)
_cell_angle_gamma 90
_cell_formula_units_Z 4
_cell_length_a 11.5935(8)
_cell_length_b 7.6860(5)
_cell_length_c 19.0936(15)
_cell_measurement_reflns_used 1812
_cell_measurement_temperature 150(2)
_cell_measurement_theta_max 27.29
_cell_measurement_theta_min 2.67
_cell_measurement_wavelength 0.71073
_cell_volume 1357.21(17)
_computing_cell_refinement 'Bruker APEX2 (Bruker, 2006)'
_computing_data_collection 'Bruker APEX2 (Bruker, 2006)'
_computing_data_reduction 'Bruker APEX2 (Bruker, 2006)'
_computing_molecular_graphics 'Ortep-3 for Windows (Farrugia, 1997)'
_computing_publication_material
;
           WinGX publication routines (Farrugia, 1999),
           CRYSCAL (T. Roisnel, local program)
;
_computing_structure_refinement 'SHELXL-97 (Sheldrick, 1997)'
_computing_structure_solution 'SIR97 (Altomare et al., 1999)'
_diffrn_ambient_temperature 150(2)
_diffrn_detector 'CCD plate'
_diffrn_measured_fraction_theta_full 0.997
_diffrn_measured_fraction_theta_max 0.997
_diffrn_measurement_device_type 'APEXII, Bruker-AXS'
_diffrn_measurement_method 'CCD rotation images, thin slices'
_diffrn_radiation_monochromator graphite
_diffrn_radiation_probe x-ray
_diffrn_radiation_type MoK\a
_diffrn_radiation_wavelength 0.71073
_diffrn_reflns_av_R_equivalents 0.0403
_diffrn_reflns_av_unetI/netI 0.0424
_diffrn_reflns_limit_h_max 12
_diffrn_reflns_limit_h_min -14
_diffrn_reflns_limit_k_max 9
_diffrn_reflns_limit_k_min -9
_diffrn_reflns_limit_l_max 24
_diffrn_reflns_limit_l_min -24
_diffrn_reflns_number 5011
_diffrn_reflns_theta_full 27.48
_diffrn_reflns_theta_max 27.48
_diffrn_reflns_theta_min 3.45
_exptl_absorpt_coefficient_mu 0.244
_exptl_absorpt_correction_T_max 0.971
_exptl_absorpt_correction_T_min 0.772
_exptl_absorpt_correction_type multi-scan
_exptl_absorpt_process_details
;
  [Sheldrick, G.M. (2002). SADABS Bruker AXS Inc., Madison, Wisconsin, USA]
;
_exptl_crystal_colour yellow
_exptl_crystal_density_diffrn 1.44
_exptl_crystal_density_method 'not measured'
_exptl_crystal_description plate
_exptl_crystal_F_000 608
_exptl_crystal_size_max 0.59
_exptl_crystal_size_mid 0.25
_exptl_crystal_size_min 0.12
_refine_diff_density_max 0.319
_refine_diff_density_min -0.334
_refine_diff_density_rms 0.061
_refine_ls_extinction_method none
_refine_ls_goodness_of_fit_ref 1.418
_refine_ls_hydrogen_treatment constr
_refine_ls_matrix_type full
_refine_ls_number_parameters 96
_refine_ls_number_reflns 1539
_refine_ls_number_restraints 0
_refine_ls_restrained_S_all 1.418
_refine_ls_R_factor_all 0.0609
_refine_ls_R_factor_gt 0.0543
_refine_ls_shift/su_max 0.001
_refine_ls_shift/su_mean 0
_refine_ls_structure_factor_coef Fsqd
_refine_ls_weighting_details 'calc w=1/[\s^2^(Fo^2^)+(0.0461P)^2^+3.6321P] where P=(Fo^2^+2Fc^2^)/3'
_refine_ls_weighting_scheme calc
_refine_ls_wR_factor_gt 0.1761
_refine_ls_wR_factor_ref 0.1784
_reflns_number_gt 1355
_reflns_number_total 1539
_reflns_threshold_expression >2sigma(I)
_cod_data_source_file ol401803t_si_002.cif
_cod_data_source_block S1
_cod_original_sg_symbol_H-M 'C 2/c'
_cod_database_code 1512223

loop_
_symmetry_equiv_pos_as_xyz
'x, y, z'
'-x, y, -z+1/2'
'x+1/2, y+1/2, z'
'-x+1/2, y+1/2, -z+1/2'
'-x, -y, -z'
'x, -y, z-1/2'
'-x+1/2, -y+1/2, -z'
'x+1/2, -y+1/2, z-1/2'

loop_
_atom_site_label
_atom_site_type_symbol
_atom_site_fract_x
_atom_site_fract_y
_atom_site_fract_z
_atom_site_U_iso_or_equiv
_atom_site_adp_type
_atom_site_occupancy
_atom_site_symmetry_multiplicity
_atom_site_calc_flag
_atom_site_refinement_flags
S1 S 0.5 -0.02813(14) 0.75 0.0258(3) Uani 1 2 d S
C1 C 0.4242(3) 0.2930(4) 0.7268(2) 0.0296(7) Uani 1 1 d .
H1 H 0.3679 0.396 0.7099 0.036 Uiso 1 1 calc R
C2 C 0.3666(3) 0.1287(4) 0.70859(19) 0.0255(7) Uani 1 1 d .
C3 C 0.2162(3) 0.0744(4) 0.66131(19) 0.0260(7) Uani 1 1 d .
C4 C 0.1074(3) 0.1914(5) 0.6407(2) 0.0317(7) Uani 1 1 d .
H4 H 0.1304 0.3093 0.659 0.038 Uiso 1 1 calc R
C5 C -0.0344(4) 0.1338(5) 0.5933(2) 0.0347(8) Uani 1 1 d .
H5 H -0.1098 0.2119 0.578 0.042 Uiso 1 1 calc R
C6 C -0.0643(3) -0.0388(5) 0.5687(2) 0.0305(7) Uani 1 1 d .
H6 H -0.1605 -0.0819 0.5354 0.037 Uiso 1 1 calc R
C7 C 0.0504(3) -0.1471(4) 0.5942(2) 0.0279(7) Uani 1 1 d .
N8 N 0.1886(3) -0.0942(4) 0.63960(17) 0.0269(6) Uani 1 1 d .
C9 C 0.0277(4) -0.3385(4) 0.5734(2) 0.0329(8) Uani 1 1 d .
H9 H 0.1102 -0.4058 0.5915 0.04 Uiso 1 1 calc R
O10 O -0.0837(3) -0.4113(4) 0.53667(19) 0.0464(7) Uani 1 1 d .

loop_
_atom_site_aniso_label
_atom_site_aniso_U_11
_atom_site_aniso_U_22
_atom_site_aniso_U_33
_atom_site_aniso_U_23
_atom_site_aniso_U_13
_atom_site_aniso_U_12
S1 0.0210(5) 0.0245(6) 0.0312(6) 0 0.0154(4) 0
C1 0.0293(17) 0.0257(17) 0.0346(16) 0.0022(13) 0.0197(14) 0.0034(13)
C2 0.0243(15) 0.0276(17) 0.0264(14) 0.0026(12) 0.0162(12) 0.0026(12)
C3 0.0232(15) 0.0297(16) 0.0244(14) 0.0020(12) 0.0140(12) 0.0020(12)
C4 0.0271(16) 0.0301(17) 0.0344(16) -0.0014(13) 0.0166(14) 0.0024(13)
C5 0.0258(16) 0.039(2) 0.0375(18) 0.0027(15) 0.0180(14) 0.0074(14)
C6 0.0226(15) 0.0381(19) 0.0284(15) 0.0031(13) 0.0142(13) 0.0013(13)
C7 0.0252(15) 0.0303(17) 0.0280(15) 0.0014(12) 0.0159(13) -0.0017(12)
N8 0.0227(12) 0.0295(14) 0.0274(13) 0.0002(11) 0.0145(11) 0.0004(11)
C9 0.0257(16) 0.0293(18) 0.0412(18) 0.0030(14) 0.0188(14) 0.0030(13)
O10 0.0341(14) 0.0382(15) 0.0618(17) -0.0047(13) 0.0263(13) -0.0068(12)

loop_
_atom_type_symbol
_atom_type_description
_atom_type_scat_dispersion_real
_atom_type_scat_dispersion_imag
_atom_type_scat_source
C C 0.0033 0.0016 'International Tables Vol C Tables 4.2.6.8 and 6.1.1.4'
H H 0 0 'International Tables Vol C Tables 4.2.6.8 and 6.1.1.4'
N N 0.0061 0.0033 'International Tables Vol C Tables 4.2.6.8 and 6.1.1.4'
O O 0.0106 0.006 'International Tables Vol C Tables 4.2.6.8 and 6.1.1.4'
S S 0.1246 0.1234 'International Tables Vol C Tables 4.2.6.8 and 6.1.1.4'

loop_
_geom_angle_atom_site_label_1
_geom_angle_atom_site_label_2
_geom_angle_atom_site_label_3
_geom_angle
_geom_angle_site_symmetry_1
_geom_angle_site_symmetry_3
C2 S1 C2 91.7(2) . 2_656
C2 C1 C1 112.96(18) . 2_656
C2 C1 H1 123.5 . .
C1 C1 H1 123.5 2_656 .
C1 C2 C3 129.6(3) . .
C1 C2 S1 111.2(2) . .
C3 C2 S1 119.2(2) . .
N8 C3 C4 121.9(3) . .
N8 C3 C2 116.2(3) . .
C4 C3 C2 121.9(3) . .
C5 C4 C3 119.4(3) . .
C5 C4 H4 120.3 . .
C3 C4 H4 120.3 . .
C6 C5 C4 119.0(3) . .
C6 C5 H5 120.5 . .
C4 C5 H5 120.5 . .
C5 C6 C7 117.9(3) . .
C5 C6 H6 121.1 . .
C7 C6 H6 121.1 . .
N8 C7 C6 124.3(3) . .
N8 C7 C9 114.6(3) . .
C6 C7 C9 121.2(3) . .
C3 N8 C7 117.5(3) . .
O10 C9 C7 125.3(3) . .
O10 C9 H9 117.4 . .
C7 C9 H9 117.4 . .

loop_
_geom_bond_atom_site_label_1
_geom_bond_atom_site_label_2
_geom_bond_distance
_geom_bond_site_symmetry_2
S1 C2 1.731(3) .
S1 C2 1.731(3) 2_656
C1 C2 1.371(5) .
C1 C1 1.413(6) 2_656
C1 H1 0.95 .
C2 C3 1.461(4) .
C3 N8 1.339(4) .
C3 C4 1.399(4) .
C4 C5 1.386(5) .
C4 H4 0.95 .
C5 C6 1.380(5) .
C5 H5 0.95 .
C6 C7 1.385(5) .
C6 H6 0.95 .
C7 N8 1.345(4) .
C7 C9 1.504(5) .
C9 O10 1.176(4) .
C9 H9 0.95 .

loop_
_geom_torsion_atom_site_label_1
_geom_torsion_atom_site_label_2
_geom_torsion_atom_site_label_3
_geom_torsion_atom_site_label_4
_geom_torsion
_geom_torsion_site_symmetry_1
C1 C1 C2 C3 -179.0(3) 2_656
C1 C1 C2 S1 0.7(4) 2_656
C2 S1 C2 C1 -0.26(16) 2_656
C2 S1 C2 C3 179.5(3) 2_656
C1 C2 C3 N8 168.2(3) .
S1 C2 C3 N8 -11.5(4) .
C1 C2 C3 C4 -12.4(5) .
S1 C2 C3 C4 167.8(2) .
N8 C3 C4 C5 -2.7(5) .
C2 C3 C4 C5 178.0(3) .
C3 C4 C5 C6 0.9(5) .
C4 C5 C6 C7 1.1(5) .
C5 C6 C7 N8 -1.6(5) .
C5 C6 C7 C9 177.3(3) .
C4 C3 N8 C7 2.2(5) .
C2 C3 N8 C7 -178.5(3) .
C6 C7 N8 C3 0.0(5) .
C9 C7 N8 C3 -179.0(3) .
N8 C7 C9 O10 177.7(3) .
C6 C7 C9 O10 -1.3(6) .
